data_2017733
loop_
_publ_author_name
'Czapik, Agnieszka'
'Gdaniec, Maria'

_publ_section_title
;
 Cocrystals of 2,3,5,6-tetrafluorobenzene-1,4-diol with diaza aromatic
 compounds
;
_journal_coeditor_code SU3047
_journal_issue 7
_journal_name_full 'Acta Crystallographica Section C'
_journal_page_first o356
_journal_page_last o360
_journal_paper_doi 10.1107/S0108270110021736
_journal_volume 66
_journal_year 2010
_chemical_formula_iupac '2C12 H8 N2 , C6 H2 F4 O2'
_chemical_formula_moiety '2C12 H8 N2 , C6 H2 F4 O2'
_chemical_formula_sum 'C30 H18 F4 N4 O2'
_chemical_formula_weight 542.48
_chemical_melting_point_gt 474
_chemical_melting_point_lt 475
_chemical_name_systematic
;
phenazine--2,3,5,6-tetrafluorobenzene-1,4-diol (2/1)
;
_space_group_IT_number 14
_symmetry_cell_setting monoclinic
_symmetry_space_group_name_Hall '-P 2yn'
_symmetry_space_group_name_H-M 'P 1 21/n 1'
_atom_sites_solution_hydrogens geom
_atom_sites_solution_primary direct
_atom_sites_solution_secondary difmap
_audit_creation_method SHELXL97
_cell_angle_alpha 90.00
_cell_angle_beta 102.585(5)
_cell_angle_gamma 90.00
_cell_formula_units_Z 2
_cell_length_a 9.1482(5)
_cell_length_b 11.0393(6)
_cell_length_c 12.4185(8)
_cell_measurement_reflns_used 4663
_cell_measurement_temperature 294(2)
_cell_measurement_theta_max 25
_cell_measurement_theta_min 4
_cell_volume 1224.01(13)
_computing_cell_refinement 'CrysAlis CCD (Oxford Diffraction, 2004)'
_computing_data_collection 'CrysAlis CCD (Oxford Diffraction, 2004)'
_computing_data_reduction 'CrysAlis RED (Oxford Diffraction, 2004)'
_computing_molecular_graphics
;
ORTEP-3 for Windows (Farrugia, 1997) and Mercury (Macrae <i>et al.</i>,
2006)
;
_computing_publication_material 'SHELXL97 (Sheldrick, 2008)'
_computing_structure_refinement 'SHELXL97 (Sheldrick, 2008)'
_computing_structure_solution 'SHELXS97 (Sheldrick, 2008)'
_diffrn_ambient_temperature 294(2)
_diffrn_measured_fraction_theta_full 0.993
_diffrn_measured_fraction_theta_max 0.993
_diffrn_measurement_device_type 'Kuma KM-4 CCD \k geometry'
_diffrn_measurement_method \w
_diffrn_radiation_monochromator graphite
_diffrn_radiation_source 'fine-focus sealed tube'
_diffrn_radiation_type MoK\a
_diffrn_radiation_wavelength 0.71073
_diffrn_reflns_av_R_equivalents 0.0241
_diffrn_reflns_av_sigmaI/netI 0.0219
_diffrn_reflns_limit_h_max 11
_diffrn_reflns_limit_h_min -7
_diffrn_reflns_limit_k_max 13
_diffrn_reflns_limit_k_min -13
_diffrn_reflns_limit_l_max 15
_diffrn_reflns_limit_l_min -15
_diffrn_reflns_number 8327
_diffrn_reflns_theta_full 26.37
_diffrn_reflns_theta_max 26.37
_diffrn_reflns_theta_min 4.57
_diffrn_standards_decay_% 0
_diffrn_standards_interval_count 0
_diffrn_standards_interval_time 0
_diffrn_standards_number 0
_exptl_absorpt_coefficient_mu 0.115
_exptl_absorpt_correction_type none
_exptl_crystal_colour yellow
_exptl_crystal_density_diffrn 1.472
_exptl_crystal_density_method 'not measured'
_exptl_crystal_description prism
_exptl_crystal_F_000 556
_exptl_crystal_size_max 0.40
_exptl_crystal_size_mid 0.40
_exptl_crystal_size_min 0.30
_refine_diff_density_max 0.230
_refine_diff_density_min -0.197
_refine_ls_extinction_coef 0.023(5)
_refine_ls_extinction_expression Fc^*^=kFc[1+0.001xFc^2^\l^3^/sin(2\q)]^-1/4^
_refine_ls_extinction_method 'SHELXL97 (Sheldrick, 2008)'
_refine_ls_goodness_of_fit_ref 1.066
_refine_ls_hydrogen_treatment constr
_refine_ls_matrix_type full
_refine_ls_number_parameters 182
_refine_ls_number_reflns 2476
_refine_ls_number_restraints 0
_refine_ls_restrained_S_all 1.066
_refine_ls_R_factor_all 0.0536
_refine_ls_R_factor_gt 0.0413
_refine_ls_shift/su_max 0.000
_refine_ls_shift/su_mean 0.000
_refine_ls_structure_factor_coef Fsqd
_refine_ls_weighting_details 'calc w = 1/[\s^2^(Fo^2^)+(0.0803P)^2^] where P=(Fo^2^+2Fc^2^)/3'
_refine_ls_weighting_scheme calc
_refine_ls_wR_factor_gt 0.1173
_refine_ls_wR_factor_ref 0.1251
_reflns_number_gt 1862
_reflns_number_total 2476
_reflns_threshold_expression I>2\s(I)
_cod_data_source_file su3047.cif
_cod_data_source_block III
_cod_original_cell_volume 1224.01(12)
_cod_original_sg_symbol_H-M 'P 21/n'
_cod_database_code 2017733
_cod_database_fobs_code 2017733

loop_
_symmetry_equiv_pos_as_xyz
'x, y, z'
'-x+1/2, y+1/2, -z+1/2'
'-x, -y, -z'
'x-1/2, -y-1/2, z-1/2'

loop_
_atom_site_type_symbol
_atom_site_label
_atom_site_fract_x
_atom_site_fract_y
_atom_site_fract_z
_atom_site_U_iso_or_equiv
_atom_site_adp_type
_atom_site_calc_flag
_atom_site_refinement_flags
_atom_site_occupancy
_atom_site_disorder_assembly
_atom_site_disorder_group
O O1 0.21884(10) 0.41473(9) 0.39769(8) 0.0511(3) Uani d . 1 . .
H H1O 0.2102 0.3950 0.3304 0.061 Uiso d R 1 . .
F F2 0.41476(9) 0.51907(8) 0.27740(6) 0.0551(3) Uani d . 1 . .
F F3 0.68533(9) 0.59817(8) 0.38071(6) 0.0561(3) Uani d . 1 . .
C C1 0.35657(14) 0.45670(11) 0.44484(10) 0.0360(3) Uani d . 1 . .
C C2 0.45577(14) 0.50828(11) 0.38841(10) 0.0363(3) Uani d . 1 . .
C C3 0.59460(14) 0.54945(11) 0.44136(10) 0.0369(3) Uani d . 1 . .
N N1A 0.14220(11) 0.34095(9) 0.18331(8) 0.0381(3) Uani d . 1 . .
C C2A 0.23286(13) 0.29055(11) 0.12365(10) 0.0366(3) Uani d . 1 . .
C C3A 0.38075(15) 0.25496(12) 0.17667(13) 0.0475(4) Uani d . 1 . .
H H3 0.4142 0.2654 0.2549 0.057 Uiso d R 1 . .
C C4A 0.47266(17) 0.20697(14) 0.11650(15) 0.0587(4) Uani d . 1 . .
H H4 0.5721 0.1833 0.1530 0.070 Uiso d R 1 . .
C C5A 0.42575(17) 0.19064(15) 0.00123(15) 0.0617(5) Uani d . 1 . .
H H5 0.4939 0.1575 -0.0398 0.074 Uiso d R 1 . .
C C6A 0.28522(17) 0.22220(14) -0.05211(13) 0.0531(4) Uani d . 1 . .
H H6 0.2541 0.2101 -0.1303 0.064 Uiso d R 1 . .
C C7A 0.18352(14) 0.27264(11) 0.00752(11) 0.0373(3) Uani d . 1 . .
N N8A 0.04448(12) 0.30270(10) -0.04654(8) 0.0408(3) Uani d . 1 . .
C C9A -0.04640(14) 0.35099(11) 0.01354(11) 0.0368(3) Uani d . 1 . .
C C10A -0.19506(16) 0.38402(13) -0.03941(13) 0.0485(4) Uani d . 1 . .
H H10 -0.2291 0.3720 -0.1174 0.058 Uiso d R 1 . .
C C11A -0.28754(17) 0.43271(14) 0.01974(15) 0.0581(4) Uani d . 1 . .
H H11 -0.3885 0.4524 -0.0165 0.070 Uiso d R 1 . .
C C12A -0.23948(17) 0.45313(15) 0.13443(14) 0.0576(4) Uani d . 1 . .
H H12 -0.3073 0.4891 0.1743 0.069 Uiso d R 1 . .
C C13A -0.09857(16) 0.42389(13) 0.18818(12) 0.0481(4) Uani d . 1 . .
H H13 -0.0669 0.4390 0.2659 0.058 Uiso d R 1 . .
C C14A 0.00251(13) 0.37098(11) 0.12967(10) 0.0358(3) Uani d . 1 . .

loop_
_atom_site_aniso_label
_atom_site_aniso_U_11
_atom_site_aniso_U_22
_atom_site_aniso_U_33
_atom_site_aniso_U_12
_atom_site_aniso_U_13
_atom_site_aniso_U_23
O1 0.0369(5) 0.0785(7) 0.0372(5) -0.0142(5) 0.0068(4) -0.0101(5)
F2 0.0577(6) 0.0756(6) 0.0284(4) -0.0122(4) 0.0015(4) 0.0024(4)
F3 0.0534(5) 0.0765(6) 0.0422(5) -0.0212(4) 0.0191(4) -0.0020(4)
C1 0.0313(7) 0.0412(7) 0.0346(7) -0.0011(5) 0.0049(5) -0.0059(5)
C2 0.0409(7) 0.0412(7) 0.0255(6) 0.0000(5) 0.0045(5) -0.0009(5)
C3 0.0384(7) 0.0406(7) 0.0342(7) -0.0044(5) 0.0132(5) -0.0017(5)
N1A 0.0357(6) 0.0462(6) 0.0311(6) -0.0033(5) 0.0043(5) 0.0010(5)
C2A 0.0353(7) 0.0373(7) 0.0360(7) -0.0033(5) 0.0055(5) 0.0031(5)
C3A 0.0372(7) 0.0549(9) 0.0472(8) 0.0000(6) 0.0019(6) 0.0035(7)
C4A 0.0385(8) 0.0637(10) 0.0726(11) 0.0071(7) 0.0094(7) 0.0010(8)
C5A 0.0496(9) 0.0692(10) 0.0716(12) 0.0052(8) 0.0248(8) -0.0111(8)
C6A 0.0540(9) 0.0627(9) 0.0457(8) -0.0024(7) 0.0175(7) -0.0102(7)
C7A 0.0377(7) 0.0382(7) 0.0355(7) -0.0043(5) 0.0069(5) -0.0011(5)
N8A 0.0429(6) 0.0451(6) 0.0321(6) -0.0031(5) 0.0030(5) -0.0032(5)
C9A 0.0357(7) 0.0360(7) 0.0365(7) -0.0033(5) 0.0028(5) 0.0017(5)
C10A 0.0411(8) 0.0508(8) 0.0470(8) -0.0003(6) -0.0047(6) 0.0004(7)
C11A 0.0363(8) 0.0612(9) 0.0726(11) 0.0071(7) 0.0024(7) 0.0006(8)
C12A 0.0455(9) 0.0616(10) 0.0690(11) 0.0063(7) 0.0201(8) -0.0016(8)
C13A 0.0473(8) 0.0563(8) 0.0426(8) 0.0002(7) 0.0136(6) -0.0027(6)
C14A 0.0341(7) 0.0371(7) 0.0349(7) -0.0044(5) 0.0050(5) 0.0013(5)

loop_
_atom_type_symbol
_atom_type_description
_atom_type_scat_dispersion_real
_atom_type_scat_dispersion_imag
_atom_type_scat_source
C C 0.0033 0.0016 'International Tables Vol C Tables 4.2.6.8 and 6.1.1.4'
H H 0.0000 0.0000 'International Tables Vol C Tables 4.2.6.8 and 6.1.1.4'
N N 0.0061 0.0033 'International Tables Vol C Tables 4.2.6.8 and 6.1.1.4'
O O 0.0106 0.0060 'International Tables Vol C Tables 4.2.6.8 and 6.1.1.4'
F F 0.0171 0.0103 'International Tables Vol C Tables 4.2.6.8 and 6.1.1.4'

loop_
_geom_angle_atom_site_label_1
_geom_angle_atom_site_label_2
_geom_angle_atom_site_label_3
_geom_angle_site_symmetry_1
_geom_angle_site_symmetry_3
_geom_angle
_geom_angle_publ_flag
C1 O1 H1O . . 113.1 ?
O1 C1 C2 . . 125.05(12) y
O1 C1 C3 . 3_666 119.19(11) y
C2 C1 C3 . 3_666 115.76(12) y
F2 C2 C3 . . 118.73(11) ?
F2 C2 C1 . . 119.03(11) ?
C3 C2 C1 . . 122.23(12) ?
F3 C3 C2 . . 118.81(11) ?
F3 C3 C1 . 3_666 119.18(11) ?
C2 C3 C1 . 3_666 122.00(11) ?
C2A N1A C14A . . 117.46(11) ?
N1A C2A C3A . . 119.76(12) ?
N1A C2A C7A . . 121.04(11) ?
C3A C2A C7A . . 119.20(12) ?
C4A C3A C2A . . 119.74(14) ?
C4A C3A H3 . . 120.6 ?
C2A C3A H3 . . 119.7 ?
C3A C4A C5A . . 121.51(14) ?
C3A C4A H4 . . 119.1 ?
C5A C4A H4 . . 119.4 ?
C6A C5A C4A . . 120.52(14) ?
C6A C5A H5 . . 119.7 ?
C4A C5A H5 . . 119.8 ?
C5A C6A C7A . . 120.25(14) ?
C5A C6A H6 . . 119.9 ?
C7A C6A H6 . . 119.8 ?
N8A C7A C6A . . 119.45(12) ?
N8A C7A C2A . . 121.79(11) ?
C6A C7A C2A . . 118.76(12) ?
C9A N8A C7A . . 116.98(11) ?
N8A C9A C10A . . 119.35(12) ?
N8A C9A C14A . . 121.73(11) ?
C10A C9A C14A . . 118.92(12) ?
C11A C10A C9A . . 120.05(14) ?
C11A C10A H10 . . 120.1 ?
C9A C10A H10 . . 119.9 ?
C10A C11A C12A . . 121.22(14) ?
C10A C11A H11 . . 119.3 ?
C12A C11A H11 . . 119.5 ?
C13A C12A C11A . . 120.78(14) ?
C13A C12A H12 . . 119.8 ?
C11A C12A H12 . . 119.4 ?
C12A C13A C14A . . 120.10(13) ?
C12A C13A H13 . . 120.0 ?
C14A C13A H13 . . 119.9 ?
N1A C14A C13A . . 120.09(12) ?
N1A C14A C9A . . 120.99(11) ?
C13A C14A C9A . . 118.92(12) ?

loop_
_geom_bond_atom_site_label_1
_geom_bond_atom_site_label_2
_geom_bond_site_symmetry_2
_geom_bond_distance
_geom_bond_publ_flag
O1 C1 . 1.3504(15) y
O1 H1O . 0.8500 ?
F2 C2 . 1.3528(14) ?
F3 C3 . 1.3483(14) ?
C1 C2 . 1.3843(18) ?
C1 C3 3_666 1.3879(18) ?
C2 C3 . 1.3740(18) ?
C3 C1 3_666 1.3879(18) ?
N1A C2A . 1.3469(16) ?
N1A C14A . 1.3475(15) ?
C2A C3A . 1.4248(18) ?
C2A C7A . 1.4280(17) ?
C3A C4A . 1.349(2) ?
C3A H3 . 0.9601 ?
C4A C5A . 1.413(2) ?
C4A H4 . 0.9601 ?
C5A C6A . 1.357(2) ?
C5A H5 . 0.9600 ?
C6A C7A . 1.4227(19) ?
C6A H6 . 0.9601 ?
C7A N8A . 1.3441(16) ?
N8A C9A . 1.3425(16) ?
C9A C10A . 1.4231(18) ?
C9A C14A . 1.4309(18) ?
C10A C11A . 1.347(2) ?
C10A H10 . 0.9600 ?
C11A C12A . 1.414(2) ?
C11A H11 . 0.9601 ?
C12A C13A . 1.355(2) ?
C12A H12 . 0.9600 ?
C13A C14A . 1.4202(18) ?
C13A H13 . 0.9601 ?

loop_
_geom_hbond_atom_site_label_D
_geom_hbond_atom_site_label_H
_geom_hbond_atom_site_label_A
_geom_hbond_site_symmetry_A
_geom_hbond_distance_DH
_geom_hbond_distance_HA
_geom_hbond_distance_DA
_geom_hbond_angle_DHA
O1 H1O N1A . 0.85 1.89 2.7257(14) 166
C3A H3 N8A 4_666 0.96 2.60 3.4958(18) 155
C5A H5 O1 4_665 0.96 2.48 3.4203(18) 165
C4A H4 F3 2_645 0.96 2.53 3.3445(17) 143
